data_4304391
loop_
_publ_author_name
'Ying Yang'
'Thomas Schulz'
'Michael John'
'Arne Ringe'
'Herbert W. Roesky'
'Dietmar Stalke'
'J\"org Magull'
'Hongqi Ye'

_publ_contact_author_address
;Institut fuer Anorganische Chemie
Universitaet Goettingen
Tammannstr. 4
D-37077 Goettingen, Germany
;
_publ_contact_author_email hroesky@gwdg.de
_publ_contact_author_fax 0049/551/39-3373
_publ_contact_author_name 'Herber W. Roesky'
_publ_contact_author_phone 0049/551/39-3001
_publ_section_title
;
Synthesis, Characterization, and Reaction of Aluminum Halide Amides
Supported by a Bulky \b-Diketiminato Ligand
;
_journal_name_full 'Inorganic Chemistry'
_journal_page_first 2585
_journal_page_last 2592
_journal_paper_doi 10.1021/ic701896r
_journal_volume 47
_journal_year 2008
_chemical_formula_sum 'C35 H59 Al Cl N3 Si2'
_chemical_formula_weight 640.46
_chemical_name_systematic
; 
 ? 
;
_space_group_IT_number 60
_symmetry_cell_setting orthorhombic
_symmetry_space_group_name_Hall '-P 2n 2ab'
_symmetry_space_group_name_H-M 'P b c n'
_atom_sites_solution_hydrogens geom
_atom_sites_solution_primary direct
_atom_sites_solution_secondary difmap
_audit_creation_method SHELXL-97
_cell_angle_alpha 90.00
_cell_angle_beta 90.00
_cell_angle_gamma 90.00
_cell_formula_units_Z 8
_cell_length_a 20.3830(5)
_cell_length_b 18.1958(4)
_cell_length_c 20.0821(5)
_cell_measurement_temperature 133(2)
_cell_volume 7448.1(3)
_computing_structure_refinement 'SHELXL-97 (Sheldrick, 1997)'
_computing_structure_solution 'SHELXS-97 (Sheldrick, 1990)'
_diffrn_ambient_temperature 133(2)
_diffrn_measured_fraction_theta_full 0.997
_diffrn_measured_fraction_theta_max 0.997
_diffrn_radiation_monochromator graphite
_diffrn_radiation_source 'fine-focus sealed tube'
_diffrn_radiation_type MoK\a
_diffrn_radiation_wavelength 0.71073
_diffrn_reflns_av_R_equivalents 0.0394
_diffrn_reflns_av_sigmaI/netI 0.0147
_diffrn_reflns_limit_h_max 24
_diffrn_reflns_limit_h_min -23
_diffrn_reflns_limit_k_max 21
_diffrn_reflns_limit_k_min -21
_diffrn_reflns_limit_l_max 23
_diffrn_reflns_limit_l_min -23
_diffrn_reflns_number 72208
_diffrn_reflns_theta_full 24.84
_diffrn_reflns_theta_max 24.84
_diffrn_reflns_theta_min 1.50
_exptl_absorpt_coefficient_mu 0.218
_exptl_absorpt_correction_type none
_exptl_crystal_density_diffrn 1.142
_exptl_crystal_density_method 'not measured'
_exptl_crystal_F_000 2784
_exptl_crystal_size_max 0.3
_exptl_crystal_size_mid 0.2
_exptl_crystal_size_min 0.2
_refine_diff_density_max 0.218
_refine_diff_density_min -0.253
_refine_diff_density_rms 0.036
_refine_ls_extinction_method none
_refine_ls_goodness_of_fit_ref 1.065
_refine_ls_hydrogen_treatment noref
_refine_ls_matrix_type full
_refine_ls_number_parameters 395
_refine_ls_number_reflns 6420
_refine_ls_number_restraints 0
_refine_ls_restrained_S_all 1.065
_refine_ls_R_factor_all 0.0341
_refine_ls_R_factor_gt 0.0294
_refine_ls_shift/su_max 0.001
_refine_ls_shift/su_mean 0.000
_refine_ls_structure_factor_coef Fsqd
_refine_ls_weighting_details 'calc w=1/[\s^2^(Fo^2^)+(0.0494P)^2^+1.9061P] where P=(Fo^2^+2Fc^2^)/3'
_refine_ls_weighting_scheme calc
_refine_ls_wR_factor_gt 0.0823
_refine_ls_wR_factor_ref 0.0845
_reflns_number_gt 5675
_reflns_number_total 6420
_reflns_threshold_expression >2sigma(I)
_cod_data_source_file ic701896r-file002_3.cif
_cod_data_source_block LAl(Cl)N(SiMe3)2
_cod_database_code 4304391

loop_
_symmetry_equiv_pos_as_xyz
'x, y, z'
'-x+1/2, -y+1/2, z+1/2'
'-x, y, -z+1/2'
'x+1/2, -y+1/2, -z'
'-x, -y, -z'
'x-1/2, y-1/2, -z-1/2'
'x, -y, z-1/2'
'-x-1/2, y-1/2, z'

loop_
_atom_site_label
_atom_site_type_symbol
_atom_site_fract_x
_atom_site_fract_y
_atom_site_fract_z
_atom_site_U_iso_or_equiv
_atom_site_adp_type
_atom_site_occupancy
_atom_site_symmetry_multiplicity
_atom_site_calc_flag
_atom_site_refinement_flags
_atom_site_disorder_assembly
_atom_site_disorder_group
Al1 Al 0.26200(2) 0.64748(2) 0.09227(2) 0.02200(10) Uani 1 1 d . . .
Cl1 Cl 0.275026(17) 0.743891(19) 0.031519(18) 0.03055(10) Uani 1 1 d . . .
Si1 Si 0.138862(19) 0.73129(2) 0.13289(2) 0.02800(11) Uani 1 1 d . . .
Si2 Si 0.139816(19) 0.56895(2) 0.16042(2) 0.02854(11) Uani 1 1 d . . .
N1 N 0.33161(5) 0.63938(6) 0.15610(6) 0.0231(2) Uani 1 1 d . . .
N2 N 0.28937(6) 0.57121(6) 0.03367(5) 0.0240(2) Uani 1 1 d . . .
N3 N 0.18051(6) 0.64697(6) 0.13123(6) 0.0250(3) Uani 1 1 d . . .
C1 C 0.41114(8) 0.56365(9) 0.21977(8) 0.0352(3) Uani 1 1 d . . .
H1A H 0.4258 0.6113 0.2370 0.053 Uiso 1 1 calc R . .
H1B H 0.4490 0.5358 0.2034 0.053 Uiso 1 1 calc R . .
H1C H 0.3896 0.5360 0.2555 0.053 Uiso 1 1 calc R . .
C2 C 0.36327(7) 0.57570(8) 0.16343(7) 0.0259(3) Uani 1 1 d . . .
C3 C 0.35496(7) 0.51586(8) 0.12013(7) 0.0270(3) Uani 1 1 d . . .
H3A H 0.3720 0.4703 0.1353 0.032 Uiso 1 1 calc R . .
C4 C 0.32493(7) 0.51471(8) 0.05791(7) 0.0262(3) Uani 1 1 d . . .
C5 C 0.33353(8) 0.44600(9) 0.01713(8) 0.0354(4) Uani 1 1 d . . .
H5A H 0.3515 0.4588 -0.0266 0.053 Uiso 1 1 calc R . .
H5B H 0.2909 0.4218 0.0115 0.053 Uiso 1 1 calc R . .
H5C H 0.3638 0.4126 0.0400 0.053 Uiso 1 1 calc R . .
C6 C 0.35238(7) 0.70196(8) 0.19697(7) 0.0246(3) Uani 1 1 d . . .
C7 C 0.32602(7) 0.71389(8) 0.26089(7) 0.0273(3) Uani 1 1 d . . .
C8 C 0.34783(7) 0.77481(8) 0.29667(8) 0.0315(3) Uani 1 1 d . . .
H8A H 0.3303 0.7840 0.3397 0.038 Uiso 1 1 calc R . .
C9 C 0.39434(8) 0.82205(8) 0.27101(8) 0.0351(3) Uani 1 1 d . . .
H9A H 0.4085 0.8633 0.2962 0.042 Uiso 1 1 calc R . .
C10 C 0.42015(7) 0.80928(8) 0.20885(8) 0.0328(3) Uani 1 1 d . . .
H10A H 0.4524 0.8419 0.1918 0.039 Uiso 1 1 calc R . .
C11 C 0.40009(7) 0.74974(8) 0.17030(7) 0.0275(3) Uani 1 1 d . . .
C12 C 0.27771(8) 0.66288(9) 0.29544(7) 0.0324(3) Uani 1 1 d . . .
H12A H 0.2637 0.6240 0.2632 0.039 Uiso 1 1 calc R . .
C13 C 0.30973(10) 0.62569(10) 0.35585(9) 0.0448(4) Uani 1 1 d . . .
H13A H 0.2804 0.5875 0.3731 0.067 Uiso 1 1 calc R . .
H13B H 0.3178 0.6624 0.3906 0.067 Uiso 1 1 calc R . .
H13C H 0.3515 0.6034 0.3424 0.067 Uiso 1 1 calc R . .
C14 C 0.21679(8) 0.70402(10) 0.31977(9) 0.0428(4) Uani 1 1 d . . .
H14A H 0.1928 0.7237 0.2814 0.064 Uiso 1 1 calc R . .
H14B H 0.2301 0.7445 0.3490 0.064 Uiso 1 1 calc R . .
H14C H 0.1884 0.6702 0.3445 0.064 Uiso 1 1 calc R . .
C15 C 0.43230(7) 0.73752(8) 0.10286(8) 0.0303(3) Uani 1 1 d . . .
H15A H 0.4017 0.7074 0.0752 0.036 Uiso 1 1 calc R . .
C16 C 0.44392(9) 0.81002(10) 0.06659(9) 0.0445(4) Uani 1 1 d . . .
H16A H 0.4031 0.8385 0.0659 0.067 Uiso 1 1 calc R . .
H16B H 0.4580 0.8001 0.0208 0.067 Uiso 1 1 calc R . .
H16C H 0.4780 0.8380 0.0898 0.067 Uiso 1 1 calc R . .
C17 C 0.49653(8) 0.69427(11) 0.11033(9) 0.0443(4) Uani 1 1 d . . .
H17A H 0.4872 0.6458 0.1293 0.066 Uiso 1 1 calc R . .
H17B H 0.5264 0.7211 0.1399 0.066 Uiso 1 1 calc R . .
H17C H 0.5171 0.6883 0.0665 0.066 Uiso 1 1 calc R . .
C18 C 0.28143(7) 0.57357(8) -0.03891(7) 0.0258(3) Uani 1 1 d . . .
C19 C 0.33627(7) 0.59110(8) -0.07846(7) 0.0298(3) Uani 1 1 d . . .
C20 C 0.32957(8) 0.59062(9) -0.14762(7) 0.0338(3) Uani 1 1 d . . .
H20A H 0.3665 0.6019 -0.1746 0.041 Uiso 1 1 calc R . .
C21 C 0.27062(8) 0.57410(9) -0.17777(8) 0.0337(3) Uani 1 1 d . . .
H21A H 0.2670 0.5736 -0.2249 0.040 Uiso 1 1 calc R . .
C22 C 0.21712(8) 0.55832(8) -0.13844(7) 0.0310(3) Uani 1 1 d . . .
H22A H 0.1764 0.5474 -0.1592 0.037 Uiso 1 1 calc R . .
C23 C 0.22078(7) 0.55788(8) -0.06890(7) 0.0262(3) Uani 1 1 d . . .
C24 C 0.40284(7) 0.61315(10) -0.05065(8) 0.0383(4) Uani 1 1 d . . .
H24A H 0.4000 0.6130 -0.0009 0.046 Uiso 1 1 calc R . .
C25 C 0.42019(8) 0.69111(11) -0.07335(9) 0.0453(4) Uani 1 1 d . . .
H25A H 0.3854 0.7251 -0.0597 0.068 Uiso 1 1 calc R . .
H25B H 0.4246 0.6920 -0.1219 0.068 Uiso 1 1 calc R . .
H25C H 0.4617 0.7061 -0.0529 0.068 Uiso 1 1 calc R . .
C26 C 0.45723(9) 0.55959(13) -0.07155(10) 0.0571(5) Uani 1 1 d . . .
H26A H 0.4460 0.5099 -0.0566 0.086 Uiso 1 1 calc R . .
H26B H 0.4988 0.5747 -0.0513 0.086 Uiso 1 1 calc R . .
H26C H 0.4616 0.5600 -0.1201 0.086 Uiso 1 1 calc R . .
C27 C 0.15919(7) 0.53826(8) -0.03058(7) 0.0290(3) Uani 1 1 d . . .
H27A H 0.1662 0.5513 0.0173 0.035 Uiso 1 1 calc R . .
C28 C 0.09966(8) 0.58112(10) -0.05611(8) 0.0395(4) Uani 1 1 d . . .
H28A H 0.1104 0.6336 -0.0581 0.059 Uiso 1 1 calc R . .
H28B H 0.0625 0.5736 -0.0259 0.059 Uiso 1 1 calc R . .
H28C H 0.0880 0.5636 -0.1007 0.059 Uiso 1 1 calc R . .
C29 C 0.14486(9) 0.45594(9) -0.03481(9) 0.0420(4) Uani 1 1 d . . .
H29A H 0.1817 0.4284 -0.0159 0.063 Uiso 1 1 calc R . .
H29B H 0.1388 0.4419 -0.0815 0.063 Uiso 1 1 calc R . .
H29C H 0.1048 0.4448 -0.0097 0.063 Uiso 1 1 calc R . .
C30 C 0.19169(8) 0.80940(8) 0.16192(8) 0.0353(3) Uani 1 1 d . . .
H30A H 0.2115 0.8338 0.1233 0.053 Uiso 1 1 calc R . .
H30B H 0.2264 0.7905 0.1910 0.053 Uiso 1 1 calc R . .
H30C H 0.1648 0.8448 0.1866 0.053 Uiso 1 1 calc R . .
C31 C 0.06689(8) 0.73277(10) 0.19125(9) 0.0435(4) Uani 1 1 d . . .
H31A H 0.0375 0.6918 0.1808 0.065 Uiso 1 1 calc R . .
H31B H 0.0432 0.7793 0.1862 0.065 Uiso 1 1 calc R . .
H31C H 0.0825 0.7280 0.2372 0.065 Uiso 1 1 calc R . .
C32 C 0.10344(7) 0.75338(9) 0.04932(8) 0.0343(3) Uani 1 1 d . . .
H32A H 0.1387 0.7553 0.0162 0.051 Uiso 1 1 calc R . .
H32B H 0.0813 0.8011 0.0512 0.051 Uiso 1 1 calc R . .
H32C H 0.0718 0.7153 0.0367 0.051 Uiso 1 1 calc R . .
C33 C 0.12055(8) 0.56832(9) 0.25179(8) 0.0384(4) Uani 1 1 d . . .
H33A H 0.1615 0.5695 0.2773 0.058 Uiso 1 1 calc R . .
H33B H 0.0961 0.5236 0.2629 0.058 Uiso 1 1 calc R . .
H33C H 0.0940 0.6115 0.2629 0.058 Uiso 1 1 calc R . .
C34 C 0.05824(8) 0.55308(10) 0.11839(8) 0.0391(4) Uani 1 1 d . . .
H34A H 0.0640 0.5189 0.0811 0.059 Uiso 1 1 calc R . .
H34B H 0.0411 0.5999 0.1017 0.059 Uiso 1 1 calc R . .
H34C H 0.0272 0.5322 0.1505 0.059 Uiso 1 1 calc R . .
C35 C 0.19021(8) 0.48410(9) 0.14861(8) 0.0355(3) Uani 1 1 d . . .
H35A H 0.2334 0.4911 0.1691 0.053 Uiso 1 1 calc R . .
H35B H 0.1956 0.4745 0.1009 0.053 Uiso 1 1 calc R . .
H35C H 0.1680 0.4423 0.1696 0.053 Uiso 1 1 calc R . .

loop_
_atom_site_aniso_label
_atom_site_aniso_U_11
_atom_site_aniso_U_22
_atom_site_aniso_U_33
_atom_site_aniso_U_23
_atom_site_aniso_U_13
_atom_site_aniso_U_12
Al1 0.0202(2) 0.0243(2) 0.0215(2) 0.00223(16) -0.00101(15) 0.00045(15)
Cl1 0.02739(19) 0.02975(19) 0.0345(2) 0.00954(14) 0.00201(14) 0.00078(14)
Si1 0.0232(2) 0.0311(2) 0.0297(2) 0.00162(16) 0.00152(15) 0.00412(16)
Si2 0.0244(2) 0.0329(2) 0.0283(2) 0.00565(16) 0.00065(15) -0.00368(16)
N1 0.0217(6) 0.0251(6) 0.0225(6) 0.0008(5) 0.0000(4) 0.0000(5)
N2 0.0231(6) 0.0271(6) 0.0216(6) 0.0018(5) -0.0018(5) 0.0007(5)
N3 0.0214(6) 0.0283(6) 0.0253(6) 0.0023(5) -0.0001(5) 0.0007(5)
C1 0.0379(8) 0.0355(8) 0.0323(8) -0.0018(6) -0.0119(7) 0.0078(7)
C2 0.0236(7) 0.0296(7) 0.0244(7) 0.0034(6) -0.0016(5) 0.0005(6)
C3 0.0280(7) 0.0250(7) 0.0281(7) 0.0034(6) -0.0036(6) 0.0041(6)
C4 0.0248(7) 0.0270(7) 0.0268(7) 0.0016(6) -0.0002(6) 0.0006(6)
C5 0.0416(9) 0.0318(8) 0.0326(8) -0.0039(7) -0.0060(7) 0.0077(7)
C6 0.0227(7) 0.0258(7) 0.0254(7) -0.0005(6) -0.0052(5) 0.0013(5)
C7 0.0254(7) 0.0296(7) 0.0269(7) 0.0015(6) -0.0036(6) 0.0027(6)
C8 0.0335(8) 0.0338(8) 0.0272(7) -0.0039(6) -0.0017(6) 0.0034(6)
C9 0.0350(8) 0.0309(8) 0.0393(9) -0.0081(6) -0.0044(7) -0.0015(6)
C10 0.0284(7) 0.0309(8) 0.0392(8) -0.0015(6) -0.0009(6) -0.0043(6)
C11 0.0232(7) 0.0289(7) 0.0303(8) -0.0003(6) -0.0030(6) 0.0020(6)
C12 0.0367(8) 0.0355(8) 0.0250(7) -0.0022(6) 0.0014(6) -0.0052(7)
C13 0.0557(11) 0.0417(9) 0.0371(9) 0.0100(7) 0.0015(8) -0.0012(8)
C14 0.0370(9) 0.0554(11) 0.0360(9) 0.0032(8) 0.0069(7) -0.0009(8)
C15 0.0251(7) 0.0341(8) 0.0318(8) -0.0005(6) 0.0015(6) -0.0042(6)
C16 0.0480(10) 0.0422(9) 0.0432(10) 0.0042(8) 0.0112(8) -0.0093(8)
C17 0.0343(9) 0.0562(11) 0.0424(9) -0.0069(8) 0.0034(7) 0.0088(8)
C18 0.0295(7) 0.0252(7) 0.0228(7) -0.0001(5) -0.0025(6) 0.0027(6)
C19 0.0294(8) 0.0339(8) 0.0260(7) 0.0001(6) 0.0000(6) 0.0006(6)
C20 0.0358(8) 0.0391(8) 0.0264(7) 0.0001(6) 0.0038(6) -0.0013(7)
C21 0.0433(9) 0.0361(8) 0.0218(7) -0.0007(6) -0.0018(6) 0.0001(7)
C22 0.0345(8) 0.0313(8) 0.0272(7) -0.0003(6) -0.0069(6) 0.0003(6)
C23 0.0299(7) 0.0233(7) 0.0254(7) 0.0004(6) -0.0028(6) 0.0014(6)
C24 0.0277(8) 0.0584(11) 0.0288(8) 0.0022(7) 0.0015(6) -0.0036(7)
C25 0.0325(9) 0.0618(11) 0.0414(9) -0.0037(8) 0.0040(7) -0.0140(8)
C26 0.0344(10) 0.0780(14) 0.0589(12) 0.0079(11) 0.0005(8) 0.0101(9)
C27 0.0283(7) 0.0321(8) 0.0265(7) 0.0012(6) -0.0036(6) -0.0016(6)
C28 0.0296(8) 0.0533(10) 0.0357(9) 0.0059(8) -0.0032(7) 0.0030(7)
C29 0.0458(10) 0.0369(9) 0.0434(10) 0.0021(7) 0.0027(8) -0.0093(7)
C30 0.0387(9) 0.0321(8) 0.0349(8) -0.0019(7) -0.0011(7) 0.0047(7)
C31 0.0344(9) 0.0503(10) 0.0458(10) 0.0026(8) 0.0089(7) 0.0104(8)
C32 0.0273(8) 0.0351(8) 0.0405(9) 0.0060(7) -0.0065(7) 0.0023(6)
C33 0.0365(9) 0.0449(9) 0.0338(8) 0.0089(7) 0.0032(7) -0.0046(7)
C34 0.0289(8) 0.0486(10) 0.0397(9) 0.0044(7) 0.0008(7) -0.0087(7)
C35 0.0356(8) 0.0332(8) 0.0375(8) 0.0087(7) 0.0013(7) -0.0035(7)

loop_
_atom_type_symbol
_atom_type_description
_atom_type_scat_dispersion_real
_atom_type_scat_dispersion_imag
_atom_type_scat_source
C C 0.0033 0.0016 'International Tables Vol C Tables 4.2.6.8 and 6.1.1.4'
H H 0.0000 0.0000 'International Tables Vol C Tables 4.2.6.8 and 6.1.1.4'
N N 0.0061 0.0033 'International Tables Vol C Tables 4.2.6.8 and 6.1.1.4'
Al Al 0.0645 0.0514 'International Tables Vol C Tables 4.2.6.8 and 6.1.1.4'
Si Si 0.0817 0.0704 'International Tables Vol C Tables 4.2.6.8 and 6.1.1.4'
Cl Cl 0.1484 0.1585 'International Tables Vol C Tables 4.2.6.8 and 6.1.1.4'

loop_
_geom_angle_atom_site_label_1
_geom_angle_atom_site_label_2
_geom_angle_atom_site_label_3
_geom_angle
_geom_angle_site_symmetry_1
_geom_angle_site_symmetry_3
_geom_angle_publ_flag
N3 Al1 N2 121.66(5) . . ?
N3 Al1 N1 112.58(5) . . ?
N2 Al1 N1 98.07(5) . . ?
N3 Al1 Cl1 110.92(4) . . ?
N2 Al1 Cl1 101.99(4) . . ?
N1 Al1 Cl1 110.50(4) . . ?
N3 Si1 C32 110.96(7) . . ?
N3 Si1 C30 113.01(6) . . ?
C32 Si1 C30 109.73(7) . . ?
N3 Si1 C31 113.74(7) . . ?
C32 Si1 C31 104.79(8) . . ?
C30 Si1 C31 104.10(8) . . ?
N3 Si2 C35 111.58(6) . . ?
N3 Si2 C33 115.65(7) . . ?
C35 Si2 C33 103.53(7) . . ?
N3 Si2 C34 113.14(7) . . ?
C35 Si2 C34 107.52(8) . . ?
C33 Si2 C34 104.60(8) . . ?
C2 N1 C6 118.24(11) . . ?
C2 N1 Al1 119.88(9) . . ?
C6 N1 Al1 121.87(9) . . ?
C4 N2 C18 116.11(11) . . ?
C4 N2 Al1 119.36(9) . . ?
C18 N2 Al1 124.10(9) . . ?
Si2 N3 Si1 118.36(7) . . ?
Si2 N3 Al1 125.25(7) . . ?
Si1 N3 Al1 116.20(6) . . ?
N1 C2 C3 123.15(12) . . ?
N1 C2 C1 121.41(13) . . ?
C3 C2 C1 115.44(12) . . ?
C4 C3 C2 128.40(13) . . ?
N2 C4 C3 123.29(13) . . ?
N2 C4 C5 119.97(12) . . ?
C3 C4 C5 116.75(12) . . ?
C7 C6 C11 120.95(13) . . ?
C7 C6 N1 121.32(12) . . ?
C11 C6 N1 117.73(12) . . ?
C8 C7 C6 118.09(13) . . ?
C8 C7 C12 117.17(13) . . ?
C6 C7 C12 124.67(13) . . ?
C9 C8 C7 121.48(14) . . ?
C10 C9 C8 119.80(14) . . ?
C9 C10 C11 121.59(14) . . ?
C10 C11 C6 118.09(14) . . ?
C10 C11 C15 118.80(13) . . ?
C6 C11 C15 123.07(13) . . ?
C7 C12 C14 111.87(13) . . ?
C7 C12 C13 110.75(13) . . ?
C14 C12 C13 107.96(13) . . ?
C11 C15 C16 111.45(13) . . ?
C11 C15 C17 110.85(13) . . ?
C16 C15 C17 110.95(14) . . ?
C23 C18 C19 120.20(13) . . ?
C23 C18 N2 121.15(12) . . ?
C19 C18 N2 118.65(12) . . ?
C20 C19 C18 118.84(14) . . ?
C20 C19 C24 117.02(13) . . ?
C18 C19 C24 124.11(13) . . ?
C21 C20 C19 121.58(14) . . ?
C22 C21 C20 118.94(14) . . ?
C21 C22 C23 122.13(14) . . ?
C22 C23 C18 118.29(13) . . ?
C22 C23 C27 117.67(13) . . ?
C18 C23 C27 124.01(12) . . ?
C19 C24 C25 109.94(14) . . ?
C19 C24 C26 112.12(15) . . ?
C25 C24 C26 109.87(14) . . ?
C23 C27 C29 111.16(13) . . ?
C23 C27 C28 111.51(12) . . ?
C29 C27 C28 109.22(13) . . ?

loop_
_geom_bond_atom_site_label_1
_geom_bond_atom_site_label_2
_geom_bond_distance
_geom_bond_site_symmetry_2
_geom_bond_publ_flag
Al1 N3 1.8361(12) . ?
Al1 N2 1.9031(12) . ?
Al1 N1 1.9178(12) . ?
Al1 Cl1 2.1532(5) . ?
Si1 N3 1.7539(12) . ?
Si1 C32 1.8706(16) . ?
Si1 C30 1.8759(16) . ?
Si1 C31 1.8779(17) . ?
Si2 N3 1.7455(12) . ?
Si2 C35 1.8695(16) . ?
Si2 C33 1.8765(16) . ?
Si2 C34 1.8869(16) . ?
N1 C2 1.3343(18) . ?
N1 C6 1.4662(18) . ?
N2 C4 1.3488(18) . ?
N2 C18 1.4671(17) . ?
C1 C2 1.5101(19) . ?
C2 C3 1.404(2) . ?
C3 C4 1.392(2) . ?
C4 C5 1.505(2) . ?
C6 C7 1.408(2) . ?
C6 C11 1.410(2) . ?
C7 C8 1.394(2) . ?
C7 C12 1.521(2) . ?
C8 C9 1.379(2) . ?
C9 C10 1.375(2) . ?
C10 C11 1.393(2) . ?
C11 C15 1.521(2) . ?
C12 C14 1.530(2) . ?
C12 C13 1.535(2) . ?
C15 C16 1.525(2) . ?
C15 C17 1.535(2) . ?
C18 C23 1.405(2) . ?
C18 C19 1.408(2) . ?
C19 C20 1.396(2) . ?
C19 C24 1.521(2) . ?
C20 C21 1.379(2) . ?
C21 C22 1.377(2) . ?
C22 C23 1.399(2) . ?
C23 C27 1.515(2) . ?
C24 C25 1.531(3) . ?
C24 C26 1.535(3) . ?
C27 C29 1.529(2) . ?
C27 C28 1.531(2) . ?
